data_4123071
loop_
_publ_author_name
'Fang, Bo'
'Ren, Wenshan'
'Hou, Guohua'
'Zi, Guofu'
'Fang, De-Cai'
'Maron, Laurent'
'Walter, Marc D.'

_publ_section_title
;
 An Actinide Metallacyclopropene Complex: Synthesis, Structure,
 Reactivity, and Computational Studies.
;
_journal_name_full 'Journal of the American Chemical Society'
_journal_page_first 141202122629003
_journal_paper_doi 10.1021/ja509770t
_journal_year 2014
_chemical_formula_moiety 'C84 H126 O2 Th'
_chemical_formula_sum 'C84 H126 O2 Th'
_chemical_formula_weight 1399.88
_chemical_name_systematic
; 
 ? 
;
_space_group_crystal_system monoclinic
_space_group_IT_number 15
_space_group_name_Hall '-C 2yc'
_space_group_name_H-M_alt 'C 1 2/c 1'
_symmetry_space_group_name_Hall '-C 2yc'
_symmetry_space_group_name_H-M 'C 1 2/c 1'
_atom_sites_solution_hydrogens geom
_audit_creation_method SHELXL-2013
_cell_angle_alpha 90
_cell_angle_beta 123.613(2)
_cell_angle_gamma 90
_cell_formula_units_Z 4
_cell_length_a 23.875(2)
_cell_length_b 18.2742(18)
_cell_length_c 19.869(2)
_cell_measurement_reflns_used 8801
_cell_measurement_temperature 100(2)
_cell_measurement_theta_max 27.40
_cell_measurement_theta_min 2.28
_cell_volume 7219.3(12)
_computing_cell_refinement 'Bruker SAINT'
_computing_data_collection 'Bruker APEX2'
_computing_data_reduction 'Bruker SAINT'
_computing_molecular_graphics 'Bruker SHELXTL'
_computing_publication_material 'Bruker SHELXTL'
_computing_structure_refinement 'SHELXL-2013 (Sheldrick, 2013)'
_computing_structure_solution 'SHELXS-97 (Sheldrick, 2008)'
_diffrn_ambient_temperature 100(2)
_diffrn_measured_fraction_theta_full 0.999
_diffrn_measured_fraction_theta_max 0.997
_diffrn_measurement_device_type 'Bruker APEX-II CCD'
_diffrn_measurement_method '\f and \w scans'
_diffrn_radiation_type MoK\a
_diffrn_radiation_wavelength 0.71073
_diffrn_reflns_av_R_equivalents 0.0421
_diffrn_reflns_av_unetI/netI 0.0482
_diffrn_reflns_Laue_measured_fraction_full 0.999
_diffrn_reflns_Laue_measured_fraction_max 0.997
_diffrn_reflns_limit_h_max 31
_diffrn_reflns_limit_h_min -25
_diffrn_reflns_limit_k_max 23
_diffrn_reflns_limit_k_min -23
_diffrn_reflns_limit_l_max 17
_diffrn_reflns_limit_l_min -25
_diffrn_reflns_number 24056
_diffrn_reflns_point_group_measured_fraction_full 0.999
_diffrn_reflns_point_group_measured_fraction_max 0.997
_diffrn_reflns_theta_full 25.242
_diffrn_reflns_theta_max 27.635
_diffrn_reflns_theta_min 2.049
_exptl_absorpt_coefficient_mu 2.112
_exptl_absorpt_correction_T_max 0.75
_exptl_absorpt_correction_T_min 0.63
_exptl_absorpt_correction_type multi-scan
_exptl_absorpt_process_details SADABS
_exptl_crystal_colour colorless
_exptl_crystal_density_diffrn 1.288
_exptl_crystal_description Block
_exptl_crystal_F_000 2944
_exptl_crystal_size_max 0.400
_exptl_crystal_size_mid 0.330
_exptl_crystal_size_min 0.250
_refine_diff_density_max 1.205
_refine_diff_density_min -0.650
_refine_diff_density_rms 0.098
_refine_ls_extinction_method none
_refine_ls_goodness_of_fit_ref 1.032
_refine_ls_hydrogen_treatment constr
_refine_ls_matrix_type full
_refine_ls_number_parameters 402
_refine_ls_number_reflns 8379
_refine_ls_number_restraints 0
_refine_ls_restrained_S_all 1.032
_refine_ls_R_factor_all 0.0363
_refine_ls_R_factor_gt 0.0299
_refine_ls_shift/su_max 0.003
_refine_ls_shift/su_mean 0.000
_refine_ls_structure_factor_coef Fsqd
_refine_ls_weighting_details 'w=1/[\s^2^(Fo^2^)+(0.0389P)^2^+3.9789P] where P=(Fo^2^+2Fc^2^)/3'
_refine_ls_weighting_scheme calc
_refine_ls_wR_factor_gt 0.0717
_refine_ls_wR_factor_ref 0.0745
_reflns_Friedel_coverage 0.000
_reflns_number_gt 7515
_reflns_number_total 8379
_reflns_threshold_expression 'I > 2\s(I)'
_cod_data_source_file ja509770t_si_002.cif
_cod_data_source_block compound7
_cod_depositor_comments
;
The following automatic conversions were performed:

'_exptl_absorpt_correction_type' value 'Multi-scan' changed to
'multi-scan' according to
/home/saulius/struct/COD-crude-data--automatic-downloads/rss-feeds/ACS/lib/dictionaries/cif_core.dic
dictionary named 'cif_core.dic' version 2.4.2 from 2011-04-26.

Automatic conversion script
Id: cif_fix_values 2935 2014-11-11 08:27:57Z andrius 
;
_cod_database_code 4123071
_shelx_space_group_comment
; 
The symmetry employed for this shelxl refinement is uniquely defined 
by the following loop, which should always be used as a source of 
symmetry information in preference to the above space-group names. 
They are only intended as comments. 
;
_shelx_estimated_absorpt_t_min 0.486
_shelx_estimated_absorpt_t_max 0.620
_shelxl_version_number 2013-4

loop_
_space_group_symop_operation_xyz
'x, y, z'
'-x, y, -z+1/2'
'x+1/2, y+1/2, z'
'-x+1/2, y+1/2, -z+1/2'
'-x, -y, -z'
'x, -y, z-1/2'
'-x+1/2, -y+1/2, -z'
'x+1/2, -y+1/2, z-1/2'

loop_
_atom_site_label
_atom_site_type_symbol
_atom_site_fract_x
_atom_site_fract_y
_atom_site_fract_z
_atom_site_U_iso_or_equiv
_atom_site_adp_type
_atom_site_occupancy
_atom_site_site_symmetry_order
_atom_site_calc_flag
_atom_site_refinement_flags_posn
_atom_site_refinement_flags_adp
_atom_site_refinement_flags_occupancy
Th1 Th 0.0000 0.80377(2) 0.2500 0.01368(5) Uani 1 2 d S T P
O1 O 0.05997(9) 0.90328(10) 0.29908(11) 0.0164(4) Uani 1 1 d . . .
C1 C 0.12608(13) 0.76051(15) 0.25192(16) 0.0177(6) Uani 1 1 d . . .
C2 C 0.10311(13) 0.69038(15) 0.26055(16) 0.0177(5) Uani 1 1 d . . .
C3 C 0.03711(14) 0.68056(15) 0.18975(17) 0.0180(6) Uani 1 1 d . . .
H3 H 0.0092 0.6394 0.1797 0.022 Uiso 1 1 calc R U .
C4 C 0.01916(13) 0.74025(15) 0.13686(16) 0.0168(5) Uani 1 1 d . . .
C5 C 0.07382(13) 0.78956(15) 0.17667(16) 0.0167(5) Uani 1 1 d . . .
H5 H 0.0753 0.8358 0.1559 0.020 Uiso 1 1 calc R U .
C6 C 0.19580(14) 0.79851(16) 0.30138(17) 0.0204(6) Uani 1 1 d . . .
C7 C 0.19507(14) 0.86925(17) 0.25909(18) 0.0243(6) Uani 1 1 d . . .
H7A H 0.1605 0.9024 0.2537 0.037 Uiso 1 1 calc R U .
H7B H 0.1851 0.8575 0.2054 0.037 Uiso 1 1 calc R U .
H7C H 0.2392 0.8930 0.2912 0.037 Uiso 1 1 calc R U .
C8 C 0.25082(14) 0.75022(18) 0.30589(19) 0.0255(6) Uani 1 1 d . . .
H8A H 0.2367 0.7354 0.2512 0.038 Uiso 1 1 calc R U .
H8B H 0.2578 0.7066 0.3383 0.038 Uiso 1 1 calc R U .
H8C H 0.2929 0.7780 0.3309 0.038 Uiso 1 1 calc R U .
C9 C 0.21647(15) 0.82110(17) 0.38691(18) 0.0236(6) Uani 1 1 d . . .
H9A H 0.2610 0.8440 0.4154 0.035 Uiso 1 1 calc R U .
H9B H 0.2179 0.7777 0.4168 0.035 Uiso 1 1 calc R U .
H9C H 0.1836 0.8560 0.3830 0.035 Uiso 1 1 calc R U .
C10 C 0.14153(14) 0.62217(16) 0.31312(17) 0.0214(6) Uani 1 1 d . . .
C11 C 0.17250(15) 0.58366(18) 0.27201(19) 0.0274(7) Uani 1 1 d . . .
H11A H 0.2031 0.6174 0.2693 0.041 Uiso 1 1 calc R U .
H11B H 0.1366 0.5688 0.2172 0.041 Uiso 1 1 calc R U .
H11C H 0.1975 0.5403 0.3034 0.041 Uiso 1 1 calc R U .
C12 C 0.09363(15) 0.56622(16) 0.31346(19) 0.0263(7) Uani 1 1 d . . .
H12A H 0.1189 0.5223 0.3428 0.039 Uiso 1 1 calc R U .
H12B H 0.0584 0.5531 0.2577 0.039 Uiso 1 1 calc R U .
H12C H 0.0731 0.5876 0.3401 0.039 Uiso 1 1 calc R U .
C13 C 0.19603(15) 0.63643(18) 0.40261(17) 0.0278(7) Uani 1 1 d . . .
H13A H 0.2157 0.5898 0.4300 0.042 Uiso 1 1 calc R U .
H13B H 0.1759 0.6610 0.4282 0.042 Uiso 1 1 calc R U .
H13C H 0.2312 0.6676 0.4068 0.042 Uiso 1 1 calc R U .
C14 C -0.04432(14) 0.74796(16) 0.05184(16) 0.0182(5) Uani 1 1 d . . .
C15 C -0.10070(14) 0.78409(18) 0.05564(18) 0.0263(7) Uani 1 1 d . . .
H15A H -0.1074 0.7567 0.0931 0.039 Uiso 1 1 calc R U .
H15B H -0.1425 0.7839 0.0017 0.039 Uiso 1 1 calc R U .
H15C H -0.0881 0.8347 0.0746 0.039 Uiso 1 1 calc R U .
C16 C -0.03095(16) 0.79546(17) -0.00149(18) 0.0276(7) Uani 1 1 d . . .
H16A H -0.0175 0.8447 0.0217 0.041 Uiso 1 1 calc R U .
H16B H -0.0720 0.7986 -0.0560 0.041 Uiso 1 1 calc R U .
H16C H 0.0052 0.7735 -0.0043 0.041 Uiso 1 1 calc R U .
C17 C -0.06864(15) 0.67189(17) 0.01250(18) 0.0241(6) Uani 1 1 d . . .
H17A H -0.0322 0.6469 0.0128 0.036 Uiso 1 1 calc R U .
H17B H -0.1073 0.6775 -0.0434 0.036 Uiso 1 1 calc R U .
H17C H -0.0819 0.6429 0.0430 0.036 Uiso 1 1 calc R U .
C18 C 0.04188(13) 0.97766(15) 0.27770(16) 0.0161(5) Uani 1 1 d . . .
C19 C 0.07032(13) 1.00278(15) 0.22818(16) 0.0172(5) Uani 1 1 d . . .
C20 C 0.04466(13) 0.97283(16) 0.15126(16) 0.0188(6) Uani 1 1 d . . .
H20 H 0.0084 0.9390 0.1293 0.023 Uiso 1 1 calc R U .
C21 C 0.07136(15) 0.99178(16) 0.10684(17) 0.0229(6) Uani 1 1 d . . .
H21 H 0.0535 0.9706 0.0551 0.028 Uiso 1 1 calc R U .
C22 C 0.12415(16) 1.04165(18) 0.13756(19) 0.0285(7) Uani 1 1 d . . .
H22 H 0.1424 1.0548 0.1072 0.034 Uiso 1 1 calc R U .
C23 C 0.14948(16) 1.07160(18) 0.2127(2) 0.0292(7) Uani 1 1 d . . .
H23 H 0.1853 1.1058 0.2341 0.035 Uiso 1 1 calc R U .
C24 C 0.12319(15) 1.05234(16) 0.25796(18) 0.0235(6) Uani 1 1 d . . .
H24 H 0.1417 1.0734 0.3099 0.028 Uiso 1 1 calc R U .
C25 C 0.07384(13) 1.02373(15) 0.35549(16) 0.0164(5) Uani 1 1 d . . .
C26 C 0.12978(14) 0.99612(16) 0.42708(17) 0.0199(6) Uani 1 1 d . . .
H26 H 0.1461 0.9487 0.4270 0.024 Uiso 1 1 calc R U .
C27 C 0.16195(15) 1.03650(17) 0.49824(18) 0.0247(6) Uani 1 1 d . . .
H27 H 0.1996 1.0164 0.5462 0.030 Uiso 1 1 calc R U .
C28 C 0.13945(15) 1.10569(17) 0.49966(18) 0.0251(6) Uani 1 1 d . . .
H28 H 0.1612 1.1333 0.5483 0.030 Uiso 1 1 calc R U .
C29 C 0.08432(15) 1.13457(17) 0.42868(18) 0.0237(6) Uani 1 1 d . . .
H29 H 0.0687 1.1823 0.4288 0.028 Uiso 1 1 calc R U .
C30 C 0.05234(14) 1.09418(16) 0.35813(17) 0.0205(6) Uani 1 1 d . . .
H30 H 0.0149 1.1147 0.3103 0.025 Uiso 1 1 calc R U .
C31 C 0.6199(2) 0.1184(2) 0.7189(3) 0.0487(10) Uani 1 1 d . . .
H31A H 0.6384 0.1385 0.6887 0.058 Uiso 1 1 calc R U .
H31B H 0.6109 0.0657 0.7058 0.058 Uiso 1 1 calc R U .
C32 C 0.5558(3) 0.1562(4) 0.6921(3) 0.100(2) Uani 1 1 d . . .
H32A H 0.5328 0.1306 0.7142 0.120 Uiso 1 1 calc R U .
H32B H 0.5259 0.1549 0.6324 0.120 Uiso 1 1 calc R U .
C33 C 0.5692(4) 0.2352(4) 0.7209(4) 0.126(3) Uani 1 1 d . . .
H33A H 0.5849 0.2627 0.6914 0.151 Uiso 1 1 calc R U .
H33B H 0.5268 0.2579 0.7083 0.151 Uiso 1 1 calc R U .
C34 C 0.6207(4) 0.2405(3) 0.8093(4) 0.103(2) Uani 1 1 d . . .
H34A H 0.6309 0.2929 0.8239 0.123 Uiso 1 1 calc R U .
H34B H 0.6011 0.2208 0.8384 0.123 Uiso 1 1 calc R U .
C35 C 0.6822(3) 0.2028(3) 0.8368(4) 0.0697(15) Uani 1 1 d . . .
H35A H 0.7101 0.2025 0.8967 0.084 Uiso 1 1 calc R U .
H35B H 0.7074 0.2294 0.8182 0.084 Uiso 1 1 calc R U .
C36 C 0.6709(2) 0.1268(2) 0.8071(3) 0.0558(11) Uani 1 1 d . . .
H36A H 0.6565 0.0974 0.8369 0.067 Uiso 1 1 calc R U .
H36B H 0.7142 0.1064 0.8198 0.067 Uiso 1 1 calc R U .
C37 C 0.4030(2) 0.0590(3) 0.4599(3) 0.0625(12) Uani 1 1 d . . .
H37A H 0.4285 0.0470 0.4355 0.075 Uiso 1 1 calc R U .
H37B H 0.4315 0.0464 0.5181 0.075 Uiso 1 1 calc R U .
C38 C 0.3402(2) 0.0149(3) 0.4202(3) 0.0636(13) Uani 1 1 d . . .
H38A H 0.3518 -0.0378 0.4300 0.076 Uiso 1 1 calc R U .
H38B H 0.3140 0.0234 0.3612 0.076 Uiso 1 1 calc R U .
C39 C 0.2973(2) 0.0351(3) 0.4526(3) 0.0624(13) Uani 1 1 d . . .
H39A H 0.2542 0.0079 0.4221 0.075 Uiso 1 1 calc R U .
H39B H 0.3210 0.0203 0.5101 0.075 Uiso 1 1 calc R U .
C40 C 0.2829(2) 0.1159(3) 0.4455(3) 0.0615(13) Uani 1 1 d . . .
H40A H 0.2541 0.1293 0.3876 0.074 Uiso 1 1 calc R U .
H40B H 0.2579 0.1273 0.4706 0.074 Uiso 1 1 calc R U .
C41 C 0.3448(3) 0.1598(3) 0.4847(3) 0.0729(15) Uani 1 1 d . . .
H41A H 0.3714 0.1505 0.5436 0.087 Uiso 1 1 calc R U .
H41B H 0.3329 0.2124 0.4759 0.087 Uiso 1 1 calc R U .
C42 C 0.3877(2) 0.1411(3) 0.4508(3) 0.0642(13) Uani 1 1 d . . .
H42A H 0.3631 0.1550 0.3931 0.077 Uiso 1 1 calc R U .
H42B H 0.4303 0.1692 0.4805 0.077 Uiso 1 1 calc R U .

loop_
_atom_site_aniso_label
_atom_site_aniso_U_11
_atom_site_aniso_U_22
_atom_site_aniso_U_33
_atom_site_aniso_U_23
_atom_site_aniso_U_13
_atom_site_aniso_U_12
Th1 0.01211(7) 0.01519(7) 0.01237(7) 0.000 0.00591(5) 0.000
O1 0.0146(9) 0.0165(9) 0.0161(9) -0.0007(8) 0.0071(7) 0.0012(7)
C1 0.0154(13) 0.0225(14) 0.0145(13) -0.0027(11) 0.0079(11) 0.0014(11)
C2 0.0156(13) 0.0220(14) 0.0143(12) -0.0016(11) 0.0076(11) 0.0038(11)
C3 0.0157(13) 0.0195(14) 0.0163(13) -0.0007(10) 0.0073(11) 0.0014(10)
C4 0.0156(13) 0.0202(14) 0.0146(13) -0.0029(10) 0.0083(11) 0.0007(10)
C5 0.0151(13) 0.0189(14) 0.0170(13) -0.0017(10) 0.0094(11) 0.0014(10)
C6 0.0126(12) 0.0271(15) 0.0173(13) -0.0007(12) 0.0058(11) 0.0008(11)
C7 0.0145(13) 0.0283(16) 0.0244(15) -0.0014(13) 0.0071(12) -0.0024(11)
C8 0.0159(14) 0.0307(16) 0.0276(16) -0.0017(13) 0.0106(12) 0.0020(12)
C9 0.0172(14) 0.0299(16) 0.0200(14) -0.0045(12) 0.0079(12) -0.0024(11)
C10 0.0196(14) 0.0215(14) 0.0193(14) 0.0009(11) 0.0083(12) 0.0046(11)
C11 0.0270(15) 0.0249(15) 0.0308(16) -0.0001(13) 0.0164(13) 0.0078(13)
C12 0.0263(16) 0.0228(15) 0.0275(16) 0.0042(12) 0.0134(13) 0.0056(12)
C13 0.0254(15) 0.0296(16) 0.0192(14) 0.0029(13) 0.0066(13) 0.0069(13)
C14 0.0172(13) 0.0219(14) 0.0121(12) -0.0015(11) 0.0060(11) -0.0003(11)
C15 0.0148(14) 0.0351(17) 0.0184(14) -0.0058(12) 0.0027(12) 0.0045(12)
C16 0.0282(16) 0.0327(17) 0.0158(14) -0.0008(12) 0.0082(12) -0.0038(13)
C17 0.0234(15) 0.0252(15) 0.0188(14) -0.0038(12) 0.0086(12) -0.0021(12)
C18 0.0151(12) 0.0171(13) 0.0150(12) -0.0013(10) 0.0077(10) -0.0007(10)
C19 0.0158(13) 0.0177(13) 0.0184(13) 0.0009(11) 0.0097(11) 0.0022(10)
C20 0.0151(13) 0.0201(14) 0.0195(13) 0.0024(11) 0.0086(11) 0.0033(11)
C21 0.0252(15) 0.0265(15) 0.0172(14) 0.0045(12) 0.0118(12) 0.0074(12)
C22 0.0320(17) 0.0331(17) 0.0322(17) 0.0069(14) 0.0252(15) 0.0030(13)
C23 0.0295(16) 0.0300(17) 0.0344(17) -0.0027(14) 0.0216(14) -0.0079(13)
C24 0.0234(15) 0.0237(15) 0.0254(15) -0.0029(12) 0.0148(13) -0.0036(12)
C25 0.0182(13) 0.0188(13) 0.0160(13) -0.0022(10) 0.0118(11) -0.0038(10)
C26 0.0207(14) 0.0203(14) 0.0201(14) -0.0010(11) 0.0121(12) -0.0034(11)
C27 0.0219(15) 0.0298(16) 0.0191(14) -0.0007(12) 0.0093(12) -0.0049(12)
C28 0.0263(15) 0.0289(16) 0.0200(14) -0.0081(12) 0.0126(12) -0.0088(12)
C29 0.0282(16) 0.0216(14) 0.0246(15) -0.0053(12) 0.0167(13) -0.0018(12)
C30 0.0199(13) 0.0226(14) 0.0202(13) -0.0002(12) 0.0118(11) -0.0015(11)
C31 0.060(3) 0.035(2) 0.059(3) 0.0017(19) 0.037(2) 0.0015(18)
C32 0.089(4) 0.141(6) 0.046(3) 0.013(4) 0.023(3) 0.041(4)
C33 0.196(8) 0.095(5) 0.079(4) 0.032(4) 0.072(5) 0.106(5)
C34 0.190(8) 0.049(3) 0.091(5) 0.022(3) 0.091(5) 0.045(4)
C35 0.093(4) 0.056(3) 0.085(4) -0.016(3) 0.066(4) -0.022(3)
C36 0.052(3) 0.052(3) 0.058(3) -0.001(2) 0.028(2) 0.003(2)
C37 0.047(3) 0.076(3) 0.061(3) -0.007(3) 0.028(2) -0.005(2)
C38 0.058(3) 0.051(3) 0.079(3) 0.014(2) 0.036(3) 0.004(2)
C39 0.058(3) 0.067(3) 0.074(3) 0.025(3) 0.043(3) 0.001(2)
C40 0.047(3) 0.074(3) 0.074(3) -0.009(3) 0.040(2) -0.009(2)
C41 0.075(4) 0.068(3) 0.074(4) -0.032(3) 0.040(3) -0.025(3)
C42 0.052(3) 0.061(3) 0.090(4) -0.017(3) 0.045(3) -0.025(2)

loop_
_atom_type_symbol
_atom_type_description
_atom_type_scat_dispersion_real
_atom_type_scat_dispersion_imag
_atom_type_scat_source
C C 0.0033 0.0016 'International Tables Vol C Tables 4.2.6.8 and 6.1.1.4'
H H 0.0000 0.0000 'International Tables Vol C Tables 4.2.6.8 and 6.1.1.4'
O O 0.0106 0.0060 'International Tables Vol C Tables 4.2.6.8 and 6.1.1.4'
Th Th -7.2400 8.8979 'International Tables Vol C Tables 4.2.6.8 and 6.1.1.4'

loop_
_geom_angle_atom_site_label_1
_geom_angle_atom_site_label_2
_geom_angle_atom_site_label_3
_geom_angle
_geom_angle_site_symmetry_1
_geom_angle_site_symmetry_3
O1 Th1 O1 67.12(9) 2 .
O1 Th1 C4 110.31(7) 2 .
O1 Th1 C4 110.35(7) . .
O1 Th1 C4 110.35(7) 2 2
O1 Th1 C4 110.31(7) . 2
C4 Th1 C4 130.71(11) . 2
O1 Th1 C5 82.30(7) 2 2
O1 Th1 C5 106.60(7) . 2
C4 Th1 C5 143.00(8) . 2
C4 Th1 C5 29.01(8) 2 2
O1 Th1 C5 106.60(7) 2 .
O1 Th1 C5 82.30(7) . .
C4 Th1 C5 29.01(8) . .
C4 Th1 C5 143.00(8) 2 .
C5 Th1 C5 169.55(11) 2 .
O1 Th1 C3 137.31(7) 2 .
O1 Th1 C3 123.70(7) . .
C4 Th1 C3 28.51(8) . .
C4 Th1 C3 103.49(8) 2 .
C5 Th1 C3 123.69(8) 2 .
C5 Th1 C3 45.92(8) . .
O1 Th1 C3 123.70(7) 2 2
O1 Th1 C3 137.31(7) . 2
C4 Th1 C3 103.49(8) . 2
C4 Th1 C3 28.50(8) 2 2
C5 Th1 C3 45.92(8) 2 2
C5 Th1 C3 123.69(8) . 2
C3 Th1 C3 78.58(11) . 2
O1 Th1 C1 127.74(7) 2 .
O1 Th1 C1 79.29(7) . .
C4 Th1 C1 46.31(7) . .
C4 Th1 C1 118.52(8) 2 .
C5 Th1 C1 147.44(7) 2 .
C5 Th1 C1 27.20(7) . .
C3 Th1 C1 44.84(7) . .
C3 Th1 C1 108.26(8) 2 .
O1 Th1 C1 79.28(7) 2 2
O1 Th1 C1 127.74(7) . 2
C4 Th1 C1 118.52(8) . 2
C4 Th1 C1 46.31(7) 2 2
C5 Th1 C1 27.21(7) 2 2
C5 Th1 C1 147.44(7) . 2
C3 Th1 C1 108.26(8) . 2
C3 Th1 C1 44.84(7) 2 2
C1 Th1 C1 150.37(10) . 2
C18 O1 Th1 130.48(15) . .
C5 C1 C2 106.7(2) . .
C5 C1 C6 120.6(2) . .
C2 C1 C6 131.9(2) . .
C5 C1 Th1 66.96(15) . .
C2 C1 Th1 78.28(15) . .
C6 C1 Th1 126.10(17) . .
C3 C2 C1 106.2(2) . .
C3 C2 C10 118.6(2) . .
C1 C2 C10 132.1(2) . .
C4 C3 C2 110.6(2) . .
C4 C3 Th1 70.79(15) . .
C2 C3 Th1 85.34(16) . .
C4 C3 H3 124.7 . .
C2 C3 H3 124.7 . .
Th1 C3 H3 111.1 . .
C3 C4 C5 105.7(2) . .
C3 C4 C14 127.1(2) . .
C5 C4 C14 127.1(2) . .
C3 C4 Th1 80.70(16) . .
C5 C4 Th1 78.21(16) . .
C14 C4 Th1 110.39(17) . .
C4 C5 C1 110.6(2) . .
C4 C5 Th1 72.78(15) . .
C1 C5 Th1 85.84(16) . .
C4 C5 H5 124.7 . .
C1 C5 H5 124.7 . .
Th1 C5 H5 108.9 . .
C7 C6 C9 106.1(2) . .
C7 C6 C8 105.3(2) . .
C9 C6 C8 110.3(2) . .
C7 C6 C1 110.3(2) . .
C9 C6 C1 113.2(2) . .
C8 C6 C1 111.2(2) . .
C6 C7 H7A 109.5 . .
C6 C7 H7B 109.5 . .
H7A C7 H7B 109.5 . .
C6 C7 H7C 109.5 . .
H7A C7 H7C 109.5 . .
H7B C7 H7C 109.5 . .
C6 C8 H8A 109.5 . .
C6 C8 H8B 109.5 . .
H8A C8 H8B 109.5 . .
C6 C8 H8C 109.5 . .
H8A C8 H8C 109.5 . .
H8B C8 H8C 109.5 . .
C6 C9 H9A 109.5 . .
C6 C9 H9B 109.5 . .
H9A C9 H9B 109.5 . .
C6 C9 H9C 109.5 . .
H9A C9 H9C 109.5 . .
H9B C9 H9C 109.5 . .
C13 C10 C12 105.3(2) . .
C13 C10 C11 110.1(2) . .
C12 C10 C11 106.0(2) . .
C13 C10 C2 116.6(2) . .
C12 C10 C2 111.8(2) . .
C11 C10 C2 106.7(2) . .
C10 C11 H11A 109.5 . .
C10 C11 H11B 109.5 . .
H11A C11 H11B 109.5 . .
C10 C11 H11C 109.5 . .
H11A C11 H11C 109.5 . .
H11B C11 H11C 109.5 . .
C10 C12 H12A 109.5 . .
C10 C12 H12B 109.5 . .
H12A C12 H12B 109.5 . .
C10 C12 H12C 109.5 . .
H12A C12 H12C 109.5 . .
H12B C12 H12C 109.5 . .
C10 C13 H13A 109.5 . .
C10 C13 H13B 109.5 . .
H13A C13 H13B 109.5 . .
C10 C13 H13C 109.5 . .
H13A C13 H13C 109.5 . .
H13B C13 H13C 109.5 . .
C4 C14 C16 110.9(2) . .
C4 C14 C15 110.2(2) . .
C16 C14 C15 108.3(2) . .
C4 C14 C17 110.0(2) . .
C16 C14 C17 108.9(2) . .
C15 C14 C17 108.5(2) . .
C14 C15 H15A 109.5 . .
C14 C15 H15B 109.5 . .
H15A C15 H15B 109.5 . .
C14 C15 H15C 109.5 . .
H15A C15 H15C 109.5 . .
H15B C15 H15C 109.5 . .
C14 C16 H16A 109.5 . .
C14 C16 H16B 109.5 . .
H16A C16 H16B 109.5 . .
C14 C16 H16C 109.5 . .
H16A C16 H16C 109.5 . .
H16B C16 H16C 109.5 . .
C14 C17 H17A 109.5 . .
C14 C17 H17B 109.5 . .
H17A C17 H17B 109.5 . .
C14 C17 H17C 109.5 . .
H17A C17 H17C 109.5 . .
H17B C17 H17C 109.5 . .
O1 C18 C25 108.9(2) . .
O1 C18 C19 107.9(2) . .
C25 C18 C19 109.2(2) . .
O1 C18 C18 104.66(13) . 2
C25 C18 C18 114.2(2) . 2
C19 C18 C18 111.7(2) . 2
C24 C19 C20 117.6(3) . .
C24 C19 C18 122.6(2) . .
C20 C19 C18 119.8(2) . .
C21 C20 C19 121.1(3) . .
C21 C20 H20 119.4 . .
C19 C20 H20 119.4 . .
C20 C21 C22 120.5(3) . .
C20 C21 H21 119.8 . .
C22 C21 H21 119.8 . .
C23 C22 C21 118.9(3) . .
C23 C22 H22 120.6 . .
C21 C22 H22 120.6 . .
C22 C23 C24 120.9(3) . .
C22 C23 H23 119.5 . .
C24 C23 H23 119.5 . .
C19 C24 C23 121.0(3) . .
C19 C24 H24 119.5 . .
C23 C24 H24 119.5 . .
C30 C25 C26 117.2(2) . .
C30 C25 C18 123.6(2) . .
C26 C25 C18 119.1(2) . .
C27 C26 C25 121.4(3) . .
C27 C26 H26 119.3 . .
C25 C26 H26 119.3 . .
C28 C27 C26 120.3(3) . .
C28 C27 H27 119.8 . .
C26 C27 H27 119.8 . .
C27 C28 C29 119.1(3) . .
C27 C28 H28 120.5 . .
C29 C28 H28 120.5 . .
C30 C29 C28 120.4(3) . .
C30 C29 H29 119.8 . .
C28 C29 H29 119.8 . .
C29 C30 C25 121.5(3) . .
C29 C30 H30 119.3 . .
C25 C30 H30 119.3 . .
C32 C31 C36 112.6(4) . .
C32 C31 H31A 109.1 . .
C36 C31 H31A 109.1 . .
C32 C31 H31B 109.1 . .
C36 C31 H31B 109.1 . .
H31A C31 H31B 107.8 . .
C31 C32 C33 110.3(6) . .
C31 C32 H32A 109.6 . .
C33 C32 H32A 109.6 . .
C31 C32 H32B 109.6 . .
C33 C32 H32B 109.6 . .
H32A C32 H32B 108.1 . .
C34 C33 C32 111.7(5) . .
C34 C33 H33A 109.3 . .
C32 C33 H33A 109.3 . .
C34 C33 H33B 109.3 . .
C32 C33 H33B 109.3 . .
H33A C33 H33B 107.9 . .
C35 C34 C33 114.9(5) . .
C35 C34 H34A 108.5 . .
C33 C34 H34A 108.5 . .
C35 C34 H34B 108.5 . .
C33 C34 H34B 108.5 . .
H34A C34 H34B 107.5 . .
C34 C35 C36 112.3(5) . .
C34 C35 H35A 109.1 . .
C36 C35 H35A 109.1 . .
C34 C35 H35B 109.1 . .
C36 C35 H35B 109.1 . .
H35A C35 H35B 107.9 . .
C35 C36 C31 114.7(4) . .
C35 C36 H36A 108.6 . .
C31 C36 H36A 108.6 . .
C35 C36 H36B 108.6 . .
C31 C36 H36B 108.6 . .
H36A C36 H36B 107.6 . .
C38 C37 C42 111.4(4) . .
C38 C37 H37A 109.4 . .
C42 C37 H37A 109.4 . .
C38 C37 H37B 109.4 . .
C42 C37 H37B 109.4 . .
H37A C37 H37B 108.0 . .
C37 C38 C39 111.1(4) . .
C37 C38 H38A 109.4 . .
C39 C38 H38A 109.4 . .
C37 C38 H38B 109.4 . .
C39 C38 H38B 109.4 . .
H38A C38 H38B 108.0 . .
C40 C39 C38 111.6(4) . .
C40 C39 H39A 109.3 . .
C38 C39 H39A 109.3 . .
C40 C39 H39B 109.3 . .
C38 C39 H39B 109.3 . .
H39A C39 H39B 108.0 . .
C41 C40 C39 112.1(4) . .
C41 C40 H40A 109.2 . .
C39 C40 H40A 109.2 . .
C41 C40 H40B 109.2 . .
C39 C40 H40B 109.2 . .
H40A C40 H40B 107.9 . .
C40 C41 C42 111.3(4) . .
C40 C41 H41A 109.4 . .
C42 C41 H41A 109.4 . .
C40 C41 H41B 109.4 . .
C42 C41 H41B 109.4 . .
H41A C41 H41B 108.0 . .
C37 C42 C41 109.7(4) . .
C37 C42 H42A 109.7 . .
C41 C42 H42A 109.7 . .
C37 C42 H42B 109.7 . .
C41 C42 H42B 109.7 . .
H42A C42 H42B 108.2 . .

loop_
_geom_bond_atom_site_label_1
_geom_bond_atom_site_label_2
_geom_bond_distance
_geom_bond_site_symmetry_2
Th1 O1 2.1821(18) 2
Th1 O1 2.1821(18) .
Th1 C4 2.784(3) .
Th1 C4 2.784(3) 2
Th1 C5 2.853(3) 2
Th1 C5 2.853(3) .
Th1 C3 2.909(3) .
Th1 C3 2.909(3) 2
Th1 C1 3.092(3) .
Th1 C1 3.092(3) 2
O1 C18 1.418(3) .
C1 C5 1.417(4) .
C1 C2 1.441(4) .
C1 C6 1.552(4) .
C2 C3 1.428(4) .
C2 C10 1.557(4) .
C3 C4 1.407(4) .
C3 H3 0.9500 .
C4 C5 1.413(4) .
C4 C14 1.528(4) .
C5 H5 0.9500 .
C6 C7 1.536(4) .
C6 C9 1.541(4) .
C6 C8 1.543(4) .
C7 H7A 0.9800 .
C7 H7B 0.9800 .
C7 H7C 0.9800 .
C8 H8A 0.9800 .
C8 H8B 0.9800 .
C8 H8C 0.9800 .
C9 H9A 0.9800 .
C9 H9B 0.9800 .
C9 H9C 0.9800 .
C10 C13 1.536(4) .
C10 C12 1.537(4) .
C10 C11 1.542(4) .
C11 H11A 0.9800 .
C11 H11B 0.9800 .
C11 H11C 0.9800 .
C12 H12A 0.9800 .
C12 H12B 0.9800 .
C12 H12C 0.9800 .
C13 H13A 0.9800 .
C13 H13B 0.9800 .
C13 H13C 0.9800 .
C14 C16 1.534(4) .
C14 C15 1.538(4) .
C14 C17 1.542(4) .
C15 H15A 0.9800 .
C15 H15B 0.9800 .
C15 H15C 0.9800 .
C16 H16A 0.9800 .
C16 H16B 0.9800 .
C16 H16C 0.9800 .
C17 H17A 0.9800 .
C17 H17B 0.9800 .
C17 H17C 0.9800 .
C18 C25 1.541(4) .
C18 C19 1.543(4) .
C18 C18 1.666(5) 2
C19 C24 1.392(4) .
C19 C20 1.405(4) .
C20 C21 1.389(4) .
C20 H20 0.9500 .
C21 C22 1.393(4) .
C21 H21 0.9500 .
C22 C23 1.377(4) .
C22 H22 0.9500 .
C23 C24 1.396(4) .
C23 H23 0.9500 .
C24 H24 0.9500 .
C25 C30 1.398(4) .
C25 C26 1.399(4) .
C26 C27 1.390(4) .
C26 H26 0.9500 .
C27 C28 1.380(4) .
C27 H27 0.9500 .
C28 C29 1.394(4) .
C28 H28 0.9500 .
C29 C30 1.381(4) .
C29 H29 0.9500 .
C30 H30 0.9500 .
C31 C32 1.484(7) .
C31 C36 1.488(6) .
C31 H31A 0.9900 .
C31 H31B 0.9900 .
C32 C33 1.520(10) .
C32 H32A 0.9900 .
C32 H32B 0.9900 .
C33 C34 1.489(9) .
C33 H33A 0.9900 .
C33 H33B 0.9900 .
C34 C35 1.430(8) .
C34 H34A 0.9900 .
C34 H34B 0.9900 .
C35 C36 1.475(6) .
C35 H35A 0.9900 .
C35 H35B 0.9900 .
C36 H36A 0.9900 .
C36 H36B 0.9900 .
C37 C38 1.488(6) .
C37 C42 1.531(7) .
C37 H37A 0.9900 .
C37 H37B 0.9900 .
C38 C39 1.527(7) .
C38 H38A 0.9900 .
C38 H38B 0.9900 .
C39 C40 1.505(7) .
C39 H39A 0.9900 .
C39 H39B 0.9900 .
C40 C41 1.469(6) .
C40 H40A 0.9900 .
C40 H40B 0.9900 .
C41 C42 1.543(7) .
C41 H41A 0.9900 .
C41 H41B 0.9900 .
C42 H42A 0.9900 .
C42 H42B 0.9900 .
